data_7111153
loop_
_publ_author_name
'Cl\'erac, Rodolphe'
'Cotton, F. Albert'
'Murillo, Carlos A.'
'Wang, Xiaoping'

_publ_section_title
;
 A remarkable Cr(iii) organometallic compound formed by an unprecedented
 rearrangement of a formamidinate anion
;
_journal_issue 2
_journal_name_full 'Chemical Communications'
_journal_page_first 205
_journal_paper_doi 10.1039/b007813l
_journal_year 2001
_chemical_formula_sum 'C25 H32 Cl2 Cr2 N8 O3'
_chemical_formula_weight 667.49
_chemical_name_systematic
; 
 ? 
;
_space_group_IT_number 14
_symmetry_cell_setting monoclinic
_symmetry_space_group_name_Hall '-P 2ybc'
_symmetry_space_group_name_H-M 'P 1 21/c 1'
_atom_sites_solution_hydrogens geom
_atom_sites_solution_primary direct
_atom_sites_solution_secondary difmap
_audit_creation_method SHELXL-97
_cell_angle_alpha 90.00
_cell_angle_beta 98.597(7)
_cell_angle_gamma 90.00
_cell_formula_units_Z 4
_cell_length_a 15.507(2)
_cell_length_b 9.7562(6)
_cell_length_c 19.920(2)
_cell_measurement_reflns_used 250
_cell_measurement_temperature 213(2)
_cell_measurement_theta_max 20.9
_cell_measurement_theta_min 9.05
_cell_volume 2979.8(5)
_computing_cell_refinement MADNES
_computing_data_collection MADNES
_computing_data_reduction PROCOR
_computing_molecular_graphics 'XP (Siemens, 1993)'
_computing_publication_material 'SHELXL-97 (Sheldrick, 1997)'
_computing_structure_refinement 'SHELXL-97 (Sheldrick, 1997)'
_computing_structure_solution 'SHELXS-97 (Sheldrick, 1990)'
_diffrn_ambient_temperature 213(2)
_diffrn_measured_fraction_theta_full 0.911
_diffrn_measured_fraction_theta_max 0.911
_diffrn_measurement_device_type 'Nonius FAST'
_diffrn_measurement_method \w-scans
_diffrn_radiation_monochromator graphite
_diffrn_radiation_source 'fine-focus sealed tube'
_diffrn_radiation_type MoK\a
_diffrn_radiation_wavelength 0.71073
_diffrn_reflns_av_R_equivalents 0.0555
_diffrn_reflns_av_sigmaI/netI 0.0360
_diffrn_reflns_limit_h_max 17
_diffrn_reflns_limit_h_min -17
_diffrn_reflns_limit_k_max 11
_diffrn_reflns_limit_k_min -11
_diffrn_reflns_limit_l_max 22
_diffrn_reflns_limit_l_min -21
_diffrn_reflns_number 15663
_diffrn_reflns_theta_full 24.31
_diffrn_reflns_theta_max 24.31
_diffrn_reflns_theta_min 2.28
_diffrn_standards_number 0
_exptl_absorpt_coefficient_mu 0.950
_exptl_absorpt_correction_T_max 0.8327
_exptl_absorpt_correction_T_min 0.7768
_exptl_crystal_colour red
_exptl_crystal_density_diffrn 1.488
_exptl_crystal_density_method 'not measured'
_exptl_crystal_description brick
_exptl_crystal_F_000 1376
_exptl_crystal_size_max 0.28
_exptl_crystal_size_mid 0.26
_exptl_crystal_size_min 0.20
_refine_diff_density_max 0.620
_refine_diff_density_min -0.487
_refine_diff_density_rms 0.065
_refine_ls_extinction_method none
_refine_ls_goodness_of_fit_ref 1.087
_refine_ls_hydrogen_treatment mixed
_refine_ls_matrix_type full
_refine_ls_number_parameters 455
_refine_ls_number_reflns 4711
_refine_ls_number_restraints 0
_refine_ls_restrained_S_all 1.087
_refine_ls_R_factor_all 0.0428
_refine_ls_R_factor_gt 0.0378
_refine_ls_shift/su_max 0.018
_refine_ls_shift/su_mean 0.000
_refine_ls_structure_factor_coef Fsqd
_refine_ls_weighting_details 'w=1/[\s^2^(Fo^2^)+(0.0430P)^2^+3.4000P] where P=(Fo^2^+2Fc^2^)/3'
_refine_ls_weighting_scheme calc
_refine_ls_wR_factor_gt 0.0928
_refine_ls_wR_factor_ref 0.0977
_reflns_number_gt 4257
_reflns_number_total 4711
_reflns_threshold_expression >2sigma(I)
_cod_data_source_file b007813lsup1.cif
_cod_data_source_block xl
_cod_depositor_comments
;
The following automatic conversions were performed:

'_refine_ls_weighting_scheme' value 'calc
w=1/[\s^2^(Fo^2^)+(0.0430P)^2^+3.4000P] where P=(Fo^2^+2Fc^2^)/3' was
changed to 'calc'. New tag '_refine_ls_weighting_details' was
created. The value of the new tag was set to
'w=1/[\s^2^(Fo^2^)+(0.0430P)^2^+3.4000P] where P=(Fo^2^+2Fc^2^)/3'.

Automatic conversion script
Id: cif_fix_values 3143 2015-03-26 13:38:13Z robertas 
;
_cod_database_code 7111153

loop_
_symmetry_equiv_pos_as_xyz
'x, y, z'
'-x, y+1/2, -z+1/2'
'-x, -y, -z'
'x, -y-1/2, z-1/2'

loop_
_atom_site_label
_atom_site_type_symbol
_atom_site_fract_x
_atom_site_fract_y
_atom_site_fract_z
_atom_site_U_iso_or_equiv
_atom_site_adp_type
_atom_site_occupancy
_atom_site_calc_flag
_atom_site_refinement_flags
Cr1 Cr 0.55048(3) 0.54626(4) 0.068601(19) 0.02194(13) Uani 1 d .
Cr2 Cr 0.03303(3) 0.58986(4) 0.061783(19) 0.02463(13) Uani 1 d .
Cl1 Cl 0.42879(4) 0.52914(7) 0.13489(3) 0.03279(18) Uani 1 d .
Cl2 Cl -0.09534(4) 0.73597(7) 0.05510(3) 0.03431(18) Uani 1 d .
O1 O 0.51985(11) 0.37995(18) 0.01407(8) 0.0260(4) Uani 1 d .
O2 O -0.03458(12) 0.41966(18) 0.03782(9) 0.0268(4) Uani 1 d .
N1 N 0.58450(14) 0.7402(2) 0.10881(11) 0.0273(5) Uani 1 d .
N2 N 0.69141(17) 0.7185(3) 0.04168(13) 0.0376(6) Uani 1 d .
H2N H 0.738(2) 0.748(4) 0.0362(18) 0.048(11) Uiso 1 d .
N3 N 0.73384(19) 0.4905(3) 0.07576(13) 0.0399(6) Uani 1 d .
H3N H 0.779(2) 0.490(3) 0.0716(16) 0.032(9) Uiso 1 d .
N4 N 0.63335(14) 0.4438(2) 0.14558(10) 0.0251(5) Uani 1 d .
N5 N 0.03808(16) 0.5663(2) 0.16664(11) 0.0312(5) Uani 1 d .
N6 N 0.15793(19) 0.4400(3) 0.15419(14) 0.0479(8) Uani 1 d .
H6N H 0.196(2) 0.400(3) 0.1667(16) 0.028(9) Uiso 1 d .
N7 N 0.21864(19) 0.5900(3) 0.07900(14) 0.0389(7) Uani 1 d .
H7N H 0.259(2) 0.574(3) 0.0855(15) 0.014(8) Uiso 1 d .
N8 N 0.11621(14) 0.7590(2) 0.07127(11) 0.0289(5) Uani 1 d .
C1 C 0.5429(2) 0.8176(3) 0.15085(15) 0.0393(7) Uani 1 d .
H1 H 0.497(2) 0.773(3) 0.1661(17) 0.045(9) Uiso 1 d .
C2 C 0.5707(3) 0.9459(4) 0.17203(18) 0.0512(9) Uani 1 d .
H2 H 0.537(3) 0.989(4) 0.201(2) 0.060(11) Uiso 1 d .
C3 C 0.6436(3) 0.9997(4) 0.14935(18) 0.0507(9) Uani 1 d .
H3 H 0.660(2) 1.085(4) 0.1628(18) 0.053(10) Uiso 1 d .
C4 C 0.6857(2) 0.9267(3) 0.10694(18) 0.0436(8) Uani 1 d .
H4 H 0.733(3) 0.955(4) 0.090(2) 0.059(12) Uiso 1 d .
C5 C 0.65495(18) 0.7949(3) 0.08624(13) 0.0315(6) Uani 1 d .
C6 C 0.66852(18) 0.5751(3) 0.03513(14) 0.0291(6) Uani 1 d .
H6 H 0.6672(17) 0.555(3) -0.0098(15) 0.021(7) Uiso 1 d .
C7 C 0.71680(17) 0.4360(3) 0.13423(14) 0.0302(6) Uani 1 d .
C8 C 0.7813(2) 0.3719(4) 0.18159(17) 0.0428(7) Uani 1 d .
H8 H 0.839(2) 0.368(3) 0.1715(17) 0.048(9) Uiso 1 d .
C9 C 0.7578(2) 0.3129(3) 0.23831(15) 0.0419(7) Uani 1 d .
H9 H 0.801(2) 0.269(3) 0.2661(17) 0.038(8) Uiso 1 d .
C10 C 0.6715(2) 0.3159(3) 0.24872(15) 0.0377(7) Uani 1 d .
H10 H 0.652(2) 0.276(3) 0.2889(18) 0.045(9) Uiso 1 d .
C11 C 0.61227(19) 0.3826(3) 0.20218(13) 0.0299(6) Uani 1 d .
H11 H 0.553(2) 0.391(3) 0.2049(14) 0.026(7) Uiso 1 d .
C12 C 0.5258(3) 0.2445(3) 0.03809(18) 0.0552(10) Uani 1 d .
H12A H 0.4809 0.2284 0.0663 0.16(3) Uiso 1 calc R
H12B H 0.5828 0.2299 0.0647 0.164 Uiso 1 calc R
H12C H 0.5180 0.1817 -0.0001 0.164 Uiso 1 calc R
C13 C 0.10514(19) 0.4859(3) 0.19564(15) 0.0369(7) Uani 1 d .
C14 C 0.1141(3) 0.4532(4) 0.26528(17) 0.0499(9) Uani 1 d .
H14 H 0.158(3) 0.402(4) 0.284(2) 0.052(11) Uiso 1 d .
C15 C 0.0559(3) 0.5017(4) 0.30318(17) 0.0569(10) Uani 1 d .
H15 H 0.056(2) 0.484(4) 0.348(2) 0.061(11) Uiso 1 d .
C16 C -0.0125(3) 0.5835(4) 0.27392(17) 0.0555(10) Uani 1 d .
H16 H -0.052(3) 0.611(5) 0.301(2) 0.078(14) Uiso 1 d .
C17 C -0.0186(2) 0.6137(3) 0.20644(15) 0.0409(7) Uani 1 d .
H17 H -0.064(2) 0.668(3) 0.1839(16) 0.038(8) Uiso 1 d .
C18 C 0.15167(18) 0.4910(3) 0.08543(14) 0.0330(6) Uani 1 d .
H18 H 0.1604(19) 0.419(3) 0.0591(15) 0.028(7) Uiso 1 d .
C19 C 0.20114(18) 0.7241(3) 0.07353(13) 0.0308(6) Uani 1 d .
C20 C 0.2656(2) 0.8242(4) 0.06944(16) 0.0433(8) Uani 1 d .
H20 H 0.315(3) 0.797(4) 0.0679(18) 0.050(11) Uiso 1 d .
C21 C 0.2427(2) 0.9577(4) 0.06470(18) 0.0507(9) Uani 1 d .
H21 H 0.287(2) 1.029(4) 0.0628(18) 0.052(10) Uiso 1 d .
C22 C 0.1559(2) 0.9957(4) 0.06416(18) 0.0500(8) Uani 1 d .
H22 H 0.138(2) 1.084(4) 0.0641(17) 0.045(9) Uiso 1 d .
C23 C 0.0959(2) 0.8947(3) 0.06709(16) 0.0384(7) Uani 1 d .
H23 H 0.041(2) 0.912(4) 0.0626(16) 0.042(10) Uiso 1 d .
C24 C -0.0345(2) 0.3013(3) 0.07839(14) 0.0364(7) Uani 1 d .
H24A H 0.0127 0.2413 0.0701 0.062(11) Uiso 1 calc R
H24B H -0.0897 0.2537 0.0671 0.062 Uiso 1 calc R
H24C H -0.0265 0.3274 0.1259 0.062 Uiso 1 calc R
O3 O 0.3108(2) 0.2698(3) 0.1563(2) 0.1020(13) Uani 1 d .
H3O H 0.3392 0.3411 0.1661 0.153 Uiso 1 calc R
C25 C 0.3417(4) 0.1699(5) 0.1996(3) 0.104(2) Uani 1 d .
H25A H 0.3974 0.1383 0.1888 0.155 Uiso 1 calc R
H25B H 0.3007 0.0942 0.1955 0.155 Uiso 1 calc R
H25C H 0.3494 0.2049 0.2457 0.155 Uiso 1 calc R

loop_
_atom_site_aniso_label
_atom_site_aniso_U_11
_atom_site_aniso_U_22
_atom_site_aniso_U_33
_atom_site_aniso_U_23
_atom_site_aniso_U_13
_atom_site_aniso_U_12
Cr1 0.0204(2) 0.0272(2) 0.0179(2) -0.00053(15) 0.00204(16) 0.00334(15)
Cr2 0.0239(2) 0.0307(2) 0.0186(2) 0.00218(16) 0.00091(16) 0.00570(17)
Cl1 0.0232(3) 0.0491(4) 0.0267(3) 0.0016(3) 0.0058(3) 0.0035(3)
Cl2 0.0263(3) 0.0424(4) 0.0339(4) -0.0012(3) 0.0036(3) 0.0100(3)
O1 0.0288(10) 0.0260(9) 0.0216(9) 0.0010(7) -0.0008(7) 0.0040(7)
O2 0.0299(10) 0.0304(10) 0.0195(9) 0.0033(7) 0.0021(7) 0.0034(7)
N1 0.0278(12) 0.0316(12) 0.0215(11) -0.0009(9) 0.0004(9) 0.0022(9)
N2 0.0288(14) 0.0410(14) 0.0452(15) -0.0001(11) 0.0134(11) -0.0037(11)
N3 0.0209(14) 0.0584(17) 0.0418(15) 0.0098(12) 0.0096(11) 0.0131(12)
N4 0.0254(12) 0.0300(11) 0.0192(11) -0.0030(9) 0.0011(9) 0.0028(9)
N5 0.0387(13) 0.0342(12) 0.0201(11) -0.0006(9) 0.0021(10) -0.0014(10)
N6 0.0345(15) 0.0663(19) 0.0401(16) 0.0214(14) -0.0033(12) 0.0211(14)
N7 0.0188(14) 0.0536(18) 0.0439(16) -0.0032(12) 0.0031(11) 0.0109(12)
N8 0.0293(12) 0.0352(13) 0.0219(11) -0.0006(9) 0.0026(9) 0.0044(10)
C1 0.0486(19) 0.0383(17) 0.0320(16) -0.0045(13) 0.0092(14) 0.0072(14)
C2 0.073(3) 0.0397(18) 0.0399(19) -0.0117(15) 0.0048(17) 0.0106(17)
C3 0.067(2) 0.0316(17) 0.047(2) -0.0059(15) -0.0112(17) -0.0031(16)
C4 0.0427(19) 0.0384(17) 0.0461(19) 0.0025(14) -0.0051(15) -0.0074(14)
C5 0.0307(15) 0.0348(15) 0.0259(14) 0.0040(12) -0.0059(11) 0.0001(12)
C6 0.0262(14) 0.0382(15) 0.0230(14) -0.0012(11) 0.0042(11) 0.0044(11)
C7 0.0231(14) 0.0350(15) 0.0322(15) -0.0023(12) 0.0028(11) 0.0045(11)
C8 0.0263(16) 0.0534(19) 0.0472(19) 0.0028(15) 0.0002(13) 0.0113(14)
C9 0.0423(18) 0.0477(18) 0.0310(16) 0.0028(14) -0.0099(13) 0.0135(14)
C10 0.0452(18) 0.0417(17) 0.0248(15) 0.0006(13) 0.0007(13) 0.0040(14)
C11 0.0270(15) 0.0387(15) 0.0237(14) -0.0023(11) 0.0030(11) 0.0027(12)
C12 0.087(3) 0.0291(17) 0.0411(18) 0.0061(14) -0.0180(19) 0.0032(16)
C13 0.0361(16) 0.0402(16) 0.0306(15) 0.0078(13) -0.0071(13) -0.0062(13)
C14 0.056(2) 0.053(2) 0.0348(18) 0.0157(15) -0.0129(17) -0.0135(17)
C15 0.084(3) 0.064(2) 0.0215(16) 0.0071(16) 0.0035(17) -0.022(2)
C16 0.082(3) 0.059(2) 0.0270(17) -0.0040(16) 0.0147(18) -0.007(2)
C17 0.056(2) 0.0408(17) 0.0273(15) -0.0056(13) 0.0090(14) 0.0007(15)
C18 0.0302(15) 0.0382(16) 0.0282(15) -0.0022(13) -0.0033(11) 0.0116(12)
C19 0.0298(15) 0.0437(17) 0.0179(13) -0.0015(11) 0.0003(10) 0.0041(12)
C20 0.0304(17) 0.062(2) 0.0363(17) 0.0060(15) 0.0015(13) -0.0048(15)
C21 0.050(2) 0.056(2) 0.0442(19) 0.0092(16) 0.0034(16) -0.0162(17)
C22 0.061(2) 0.0387(19) 0.049(2) 0.0077(15) 0.0042(16) -0.0008(17)
C23 0.0359(18) 0.0379(17) 0.0415(17) 0.0037(13) 0.0063(13) 0.0067(13)
C24 0.0468(18) 0.0356(16) 0.0283(14) 0.0057(12) 0.0103(12) 0.0053(13)
O3 0.0547(18) 0.069(2) 0.179(4) 0.057(2) 0.004(2) 0.0078(15)
C25 0.130(5) 0.059(3) 0.101(4) 0.006(3) -0.050(3) 0.003(3)

loop_
_atom_type_symbol
_atom_type_description
_atom_type_scat_dispersion_real
_atom_type_scat_dispersion_imag
_atom_type_scat_source
C C 0.0033 0.0016 'International Tables Vol C Tables 4.2.6.8 and 6.1.1.4'
H H 0.0000 0.0000 'International Tables Vol C Tables 4.2.6.8 and 6.1.1.4'
N N 0.0061 0.0033 'International Tables Vol C Tables 4.2.6.8 and 6.1.1.4'
O O 0.0106 0.0060 'International Tables Vol C Tables 4.2.6.8 and 6.1.1.4'
Cr Cr 0.3209 0.6236 'International Tables Vol C Tables 4.2.6.8 and 6.1.1.4'
Cl Cl 0.1484 0.1585 'International Tables Vol C Tables 4.2.6.8 and 6.1.1.4'

loop_
_geom_angle_atom_site_label_1
_geom_angle_atom_site_label_2
_geom_angle_atom_site_label_3
_geom_angle
_geom_angle_site_symmetry_1
_geom_angle_site_symmetry_3
O1 Cr1 O1 77.44(8) 3_665 .
O1 Cr1 C6 95.00(9) 3_665 .
O1 Cr1 C6 94.98(10) . .
O1 Cr1 N1 93.78(8) 3_665 .
O1 Cr1 N1 169.17(8) . .
C6 Cr1 N1 79.32(10) . .
O1 Cr1 N4 170.29(8) 3_665 .
O1 Cr1 N4 94.66(8) . .
C6 Cr1 N4 79.92(10) . .
N1 Cr1 N4 93.40(8) . .
O1 Cr1 Cl1 95.74(6) 3_665 .
O1 Cr1 Cl1 95.67(6) . .
C6 Cr1 Cl1 166.28(8) . .
N1 Cr1 Cl1 91.47(6) . .
N4 Cr1 Cl1 90.61(6) . .
O2 Cr2 O2 78.79(8) . 3_565
O2 Cr2 C18 94.85(10) . .
O2 Cr2 C18 93.58(10) 3_565 .
O2 Cr2 N8 169.00(8) . .
O2 Cr2 N8 91.60(8) 3_565 .
C18 Cr2 N8 80.29(11) . .
O2 Cr2 N5 95.04(8) . .
O2 Cr2 N5 170.58(9) 3_565 .
C18 Cr2 N5 79.75(10) . .
N8 Cr2 N5 93.80(9) . .
O2 Cr2 Cl2 94.50(6) . .
O2 Cr2 Cl2 95.99(6) 3_565 .
C18 Cr2 Cl2 167.74(9) . .
N8 Cr2 Cl2 91.78(6) . .
N5 Cr2 Cl2 91.56(7) . .
C12 O1 Cr1 128.98(17) . 3_665
C12 O1 Cr1 126.07(17) . .
Cr1 O1 Cr1 102.56(8) 3_665 .
C24 O2 Cr2 126.36(17) . .
C24 O2 Cr2 122.31(16) . 3_565
Cr2 O2 Cr2 101.21(8) . 3_565
C5 N1 C1 117.9(2) . .
C5 N1 Cr1 113.58(17) . .
C1 N1 Cr1 128.5(2) . .
C5 N2 C6 118.3(3) . .
C5 N2 H2N 111(3) . .
C6 N2 H2N 124(3) . .
C7 N3 C6 119.8(3) . .
C7 N3 H3N 115(3) . .
C6 N3 H3N 123(3) . .
C7 N4 C11 118.1(2) . .
C7 N4 Cr1 113.72(17) . .
C11 N4 Cr1 128.18(18) . .
C17 N5 C13 118.1(3) . .
C17 N5 Cr2 128.2(2) . .
C13 N5 Cr2 113.56(19) . .
C13 N6 C18 120.9(3) . .
C13 N6 H6N 121(3) . .
C18 N6 H6N 117(3) . .
C19 N7 C18 121.6(3) . .
C19 N7 H7N 116(3) . .
C18 N7 H7N 121(3) . .
C19 N8 C23 117.5(3) . .
C19 N8 Cr2 112.90(18) . .
C23 N8 Cr2 129.0(2) . .
N1 C1 C2 122.7(3) . .
N1 C1 H1 114(2) . .
C2 C1 H1 124(2) . .
C1 C2 C3 118.8(3) . .
C1 C2 H2 115(2) . .
C3 C2 H2 126(2) . .
C4 C3 C2 120.1(3) . .
C4 C3 H3 122(2) . .
C2 C3 H3 118(2) . .
C3 C4 C5 119.4(3) . .
C3 C4 H4 125(3) . .
C5 C4 H4 115(3) . .
N2 C5 N1 116.1(2) . .
N2 C5 C4 122.7(3) . .
N1 C5 C4 121.1(3) . .
N2 C6 N3 111.0(2) . .
N2 C6 Cr1 108.76(18) . .
N3 C6 Cr1 108.72(19) . .
N2 C6 H6 105.3(17) . .
N3 C6 H6 109.7(17) . .
Cr1 C6 H6 113.4(17) . .
N3 C7 N4 116.2(2) . .
N3 C7 C8 122.9(3) . .
N4 C7 C8 120.9(3) . .
C9 C8 C7 119.3(3) . .
C9 C8 H8 122(2) . .
C7 C8 H8 118(2) . .
C8 C9 C10 119.8(3) . .
C8 C9 H9 116(2) . .
C10 C9 H9 124(2) . .
C11 C10 C9 118.3(3) . .
C11 C10 H10 119(2) . .
C9 C10 H10 123(2) . .
N4 C11 C10 123.5(3) . .
N4 C11 H11 111.9(17) . .
C10 C11 H11 124.7(18) . .
O1 C12 H12A 109.5 . .
O1 C12 H12B 109.5 . .
H12A C12 H12B 109.5 . .
O1 C12 H12C 109.5 . .
H12A C12 H12C 109.5 . .
H12B C12 H12C 109.5 . .
N6 C13 N5 115.8(3) . .
N6 C13 C14 123.9(3) . .
N5 C13 C14 120.3(3) . .
C15 C14 C13 119.8(4) . .
C15 C14 H14 121(2) . .
C13 C14 H14 119(3) . .
C14 C15 C16 120.2(3) . .
C14 C15 H15 125(3) . .
C16 C15 H15 114(3) . .
C17 C16 C15 118.4(4) . .
C17 C16 H16 124(3) . .
C15 C16 H16 118(3) . .
N5 C17 C16 123.3(3) . .
N5 C17 H17 114.9(19) . .
C16 C17 H17 122(2) . .
N7 C18 N6 111.6(3) . .
N7 C18 Cr2 107.2(2) . .
N6 C18 Cr2 107.9(2) . .
N7 C18 H18 107.4(19) . .
N6 C18 H18 106.8(19) . .
Cr2 C18 H18 115.9(19) . .
N7 C19 N8 115.7(3) . .
N7 C19 C20 123.1(3) . .
N8 C19 C20 121.2(3) . .
C21 C20 C19 119.5(3) . .
C21 C20 H20 123(3) . .
C19 C20 H20 117(3) . .
C20 C21 C22 120.0(3) . .
C20 C21 H21 121(2) . .
C22 C21 H21 119(2) . .
C23 C22 C21 118.2(3) . .
C23 C22 H22 118(2) . .
C21 C22 H22 124(2) . .
N8 C23 C22 123.5(3) . .
N8 C23 H23 114(2) . .
C22 C23 H23 122(2) . .
O2 C24 H24A 109.5 . .
O2 C24 H24B 109.5 . .
H24A C24 H24B 109.5 . .
O2 C24 H24C 109.5 . .
H24A C24 H24C 109.5 . .
H24B C24 H24C 109.5 . .
C25 O3 H3O 109.5 . .
O3 C25 H25A 109.5 . .
O3 C25 H25B 109.5 . .
H25A C25 H25B 109.5 . .
O3 C25 H25C 109.5 . .
H25A C25 H25C 109.5 . .
H25B C25 H25C 109.5 . .

loop_
_geom_bond_atom_site_label_1
_geom_bond_atom_site_label_2
_geom_bond_distance
_geom_bond_site_symmetry_2
Cr1 O1 1.9704(16) 3_665
Cr1 O1 1.9708(17) .
Cr1 C6 2.059(3) .
Cr1 N1 2.091(2) .
Cr1 N4 2.101(2) .
Cr1 Cl1 2.4653(8) .
Cr2 O2 1.9836(18) .
Cr2 O2 1.9900(18) 3_565
Cr2 C18 2.068(3) .
Cr2 N8 2.086(2) .
Cr2 N5 2.091(2) .
Cr2 Cl2 2.4359(8) .
O1 C12 1.404(4) .
O1 Cr1 1.9705(16) 3_665
O2 C24 1.410(3) .
O2 Cr2 1.9899(18) 3_565
N1 C5 1.352(4) .
N1 C1 1.360(4) .
N2 C5 1.346(4) .
N2 C6 1.444(4) .
N2 H2N 0.80(4) .
N3 C7 1.342(4) .
N3 C6 1.455(4) .
N3 H3N 0.72(3) .
N4 C7 1.349(3) .
N4 C11 1.358(4) .
N5 C17 1.351(4) .
N5 C13 1.361(4) .
N6 C13 1.325(4) .
N6 C18 1.447(4) .
N6 H6N 0.71(3) .
N7 C19 1.338(4) .
N7 C18 1.438(4) .
N7 H7N 0.64(3) .
N8 C19 1.355(4) .
N8 C23 1.361(4) .
C1 C2 1.370(5) .
C1 H1 0.93(4) .
C2 C3 1.383(6) .
C2 H2 0.94(4) .
C3 C4 1.346(5) .
C3 H3 0.91(4) .
C4 C5 1.411(4) .
C4 H4 0.90(4) .
C6 H6 0.91(3) .
C7 C8 1.413(4) .
C8 C9 1.365(5) .
C8 H8 0.95(4) .
C9 C10 1.386(5) .
C9 H9 0.91(3) .
C10 C11 1.368(4) .
C10 H10 0.98(4) .
C11 H11 0.93(3) .
C12 H12A 0.9700 .
C12 H12B 0.9700 .
C12 H12C 0.9700 .
C13 C14 1.410(4) .
C14 C15 1.346(6) .
C14 H14 0.88(4) .
C15 C16 1.384(6) .
C15 H15 0.91(4) .
C16 C17 1.365(5) .
C16 H16 0.91(5) .
C17 H17 0.94(3) .
C18 H18 0.90(3) .
C19 C20 1.408(4) .
C20 C21 1.349(5) .
C20 H20 0.82(4) .
C21 C22 1.396(5) .
C21 H21 0.98(4) .
C22 C23 1.363(5) .
C22 H22 0.90(4) .
C23 H23 0.86(3) .
C24 H24A 0.9700 .
C24 H24B 0.9700 .
C24 H24C 0.9700 .
O3 C25 1.341(5) .
O3 H3O 0.8300 .
C25 H25A 0.9700 .
C25 H25B 0.9700 .
C25 H25C 0.9700 .
